data_4510480
loop_
_publ_author_name
'Ottenbacher, Roman V.'
'Samsonenko, Denis G.'
'Talsi, Evgenii P.'
'Bryliakov, Konstantin P.'

_publ_section_title
;
 Highly Enantioselective Bioinspired Epoxidation of Electron-Deficient
 Olefins with H2O2on Aminopyridine Mn Catalysts
;
_journal_issue 5
_journal_name_full 'ACS Catalysis'
_journal_page_first 1599
_journal_paper_doi 10.1021/cs500333c
_journal_volume 4
_journal_year 2014
_chemical_formula_structural 'Mn (C24 H36 N6) (C F3 S O3)2'
_chemical_formula_sum 'C26 H36 F6 Mn N6 O6 S2'
_chemical_formula_weight 761.67
_chemical_name_systematic
;
(2S,2'S)-1,1'-bis((4-amino-3,5-dimethylpyridin-2-yl)methyl)-2,2'-bipyrrolidine 
manganese(II) bis(trifluoromethanesulfonate)
;
_space_group_crystal_system cubic
_space_group_IT_number 197
_space_group_name_Hall 'I 2 2 3'
_space_group_name_H-M_alt 'I 2 3'
_symmetry_space_group_name_Hall 'I 2 2 3'
_symmetry_space_group_name_H-M 'I 2 3'
_atom_sites_solution_hydrogens geom
_atom_sites_solution_primary direct
_atom_sites_solution_secondary difmap
_audit_creation_method SHELXL-2013
_cell_angle_alpha 90
_cell_angle_beta 90
_cell_angle_gamma 90
_cell_formula_units_Z 24
_cell_length_a 32.4626(12)
_cell_length_b 32.4626(12)
_cell_length_c 32.4626(12)
_cell_measurement_reflns_used 9787
_cell_measurement_temperature 150(2)
_cell_measurement_theta_max 20.63
_cell_measurement_theta_min 2.35
_cell_volume 34210(2)
_computing_cell_refinement 'SAINT (Bruker-AXS, 2004)'
_computing_data_collection 'APEX2 (Bruker-AXS, 2004)'
_computing_data_reduction 'SAINT (Bruker-AXS, 2004)'
_computing_molecular_graphics 'SHELXTL (Bruker-AXS, 2004)'
_computing_publication_material 'CIFTAB-2013 (Sheldrick, 2013)'
_computing_structure_refinement 'SHELXL-2013 (Sheldrick, 2013)'
_computing_structure_solution 'SHELXS-2013 (Sheldrick, 2013)'
_diffrn_ambient_temperature 150(2)
_diffrn_detector_area_resol_mean 25
_diffrn_measured_fraction_theta_full 0.455
_diffrn_measured_fraction_theta_max 1.000
_diffrn_measurement_device_type 'Bruker Apex Duo'
_diffrn_measurement_method '\f scans'
_diffrn_radiation_monochromator graphite
_diffrn_radiation_probe x-ray
_diffrn_radiation_source 'fine-focus sealed tube'
_diffrn_radiation_type MoK\a
_diffrn_radiation_wavelength 0.71073
_diffrn_reflns_av_R_equivalents 0.0459
_diffrn_reflns_av_unetI/netI 0.0259
_diffrn_reflns_Laue_measured_fraction_full 0.455
_diffrn_reflns_Laue_measured_fraction_max 1.000
_diffrn_reflns_limit_h_max 29
_diffrn_reflns_limit_h_min -25
_diffrn_reflns_limit_k_max 29
_diffrn_reflns_limit_k_min -29
_diffrn_reflns_limit_l_max 29
_diffrn_reflns_limit_l_min -29
_diffrn_reflns_number 53971
_diffrn_reflns_point_group_measured_fraction_full 0.448
_diffrn_reflns_point_group_measured_fraction_max 1.000
_diffrn_reflns_theta_full 25.000
_diffrn_reflns_theta_max 18.838
_diffrn_reflns_theta_min 0.887
_diffrn_source 'sealed X-ray tube'
_exptl_absorpt_coefficient_mu 0.353
_exptl_absorpt_correction_T_max 0.7452
_exptl_absorpt_correction_T_min 0.6019
_exptl_absorpt_correction_type multi-scan
_exptl_absorpt_process_details 'SADABS (Bruker-AXS, 2004)'
_exptl_crystal_colour colorless
_exptl_crystal_density_diffrn 0.887
_exptl_crystal_description block
_exptl_crystal_F_000 9432
_exptl_crystal_size_max 0.40
_exptl_crystal_size_mid 0.40
_exptl_crystal_size_min 0.40
_refine_diff_density_max 0.842
_refine_diff_density_min -0.652
_refine_diff_density_rms 0.232
_refine_ls_abs_structure_details
;
 Flack x determined using 1805 quotients [(I+)-(I-)]/[(I+)+(I-)]
 (Parsons and Flack (2004), Acta Cryst. A60, s61).
;
_refine_ls_abs_structure_Flack 0.059(11)
_refine_ls_extinction_coef 0.0015(5)
_refine_ls_extinction_expression Fc^*^=kFc[1+0.001xFc^2^\l^3^/sin(2\q)]^-1/4^
_refine_ls_extinction_method SHELXL
_refine_ls_goodness_of_fit_ref 2.157
_refine_ls_hydrogen_treatment constr
_refine_ls_matrix_type full
_refine_ls_number_parameters 407
_refine_ls_number_reflns 4512
_refine_ls_number_restraints 120
_refine_ls_restrained_S_all 2.167
_refine_ls_R_factor_all 0.1646
_refine_ls_R_factor_gt 0.1464
_refine_ls_shift/su_max 0.000
_refine_ls_shift/su_mean 0.000
_refine_ls_structure_factor_coef Fsqd
_refine_ls_weighting_details 'w=1/[\s^2^(Fo^2^)+(0.2000P)^2^] where P=(Fo^2^+2Fc^2^)/3'
_refine_ls_weighting_scheme calc
_refine_ls_wR_factor_gt 0.3904
_refine_ls_wR_factor_ref 0.4224
_reflns_Friedel_coverage 0.860
_reflns_Friedel_fraction_full 0.440
_reflns_Friedel_fraction_max 1.000
_reflns_number_gt 4051
_reflns_number_total 4512
_reflns_threshold_expression >2\s(I)
_cod_data_source_file cs500333c_si_002.cif
_cod_data_source_block complex_6
_cod_depositor_comments 'Adding full bibliography for 4510477--4510481.cif.'
_cod_original_cell_volume 34210(4)
_cod_database_code 4510480
_shelx_space_group_comment
;
The symmetry employed for this shelxl refinement is uniquely defined
by the following loop, which should always be used as a source of
symmetry information in preference to the above space-group names.
They are only intended as comments.
;
_shelx_estimated_absorpt_t_min 0.872
_shelx_estimated_absorpt_t_max 0.872

loop_
_space_group_symop_operation_xyz
'x, y, z'
'-x, -y, z'
'-x, y, -z'
'x, -y, -z'
'z, x, y'
'z, -x, -y'
'-z, -x, y'
'-z, x, -y'
'y, z, x'
'-y, z, -x'
'y, -z, -x'
'-y, -z, x'
'x+1/2, y+1/2, z+1/2'
'-x+1/2, -y+1/2, z+1/2'
'-x+1/2, y+1/2, -z+1/2'
'x+1/2, -y+1/2, -z+1/2'
'z+1/2, x+1/2, y+1/2'
'z+1/2, -x+1/2, -y+1/2'
'-z+1/2, -x+1/2, y+1/2'
'-z+1/2, x+1/2, -y+1/2'
'y+1/2, z+1/2, x+1/2'
'-y+1/2, z+1/2, -x+1/2'
'y+1/2, -z+1/2, -x+1/2'
'-y+1/2, -z+1/2, x+1/2'

loop_
_atom_site_label
_atom_site_type_symbol
_atom_site_fract_x
_atom_site_fract_y
_atom_site_fract_z
_atom_site_U_iso_or_equiv
_atom_site_adp_type
_atom_site_occupancy
_atom_site_site_symmetry_order
_atom_site_calc_flag
_atom_site_refinement_flags_posn
_atom_site_refinement_flags_adp
_atom_site_refinement_flags_occupancy
_atom_site_disorder_assembly
_atom_site_disorder_group
Mn1 Mn 0.45992(11) 0.86382(12) 0.78106(11) 0.0965(19) Uani 1 1 d . . . . .
N11 N 0.4299(8) 0.8237(9) 0.8231(8) 0.100(7) Uani 1 1 d . . . . .
C11 C 0.4310(9) 0.7841(16) 0.8214(7) 0.129(12) Uani 1 1 d . . . . .
H11 H 0.4476 0.7741 0.7995 0.155 Uiso 1 1 calc R U . . .
C12 C 0.4111(9) 0.7494(13) 0.8473(10) 0.117(9) Uani 1 1 d . . . . .
C13 C 0.3855(10) 0.7690(9) 0.8761(10) 0.107(9) Uani 1 1 d . . . . .
C14 C 0.3823(8) 0.8139(11) 0.8816(9) 0.111(10) Uani 1 1 d . . . . .
C15 C 0.4068(10) 0.8391(10) 0.8516(10) 0.104(9) Uani 1 1 d . . . . .
C16 C 0.4045(7) 0.8833(11) 0.8528(8) 0.112(10) Uani 1 1 d . . . . .
H16A H 0.4247 0.8933 0.8733 0.134 Uiso 1 1 calc R U . . .
H16B H 0.3767 0.8910 0.8627 0.134 Uiso 1 1 calc R U . . .
C17 C 0.4166(11) 0.7067(10) 0.8405(11) 0.141(12) Uani 1 1 d . . . . .
H17A H 0.4007 0.6911 0.8610 0.212 Uiso 1 1 calc R U . . .
H17B H 0.4458 0.6997 0.8431 0.212 Uiso 1 1 calc R U . . .
H17C H 0.4069 0.6995 0.8128 0.212 Uiso 1 1 calc R U . . .
C18 C 0.3574(9) 0.8347(10) 0.9110(11) 0.125(10) Uani 1 1 d . . . . .
H18A H 0.3600 0.8645 0.9071 0.188 Uiso 1 1 calc R U . . .
H18B H 0.3664 0.8274 0.9388 0.188 Uiso 1 1 calc R U . . .
H18C H 0.3285 0.8265 0.9073 0.188 Uiso 1 1 calc R U . . .
N12 N 0.3635(7) 0.7462(8) 0.9030(9) 0.132(9) Uani 1 1 d . . . . .
N21 N 0.4119(6) 0.9047(8) 0.8143(9) 0.129(6) Uani 1 1 d . U . . .
C21 C 0.4204(9) 0.9472(10) 0.8158(12) 0.138(7) Uani 1 1 d . U . . .
H21A H 0.4356 0.9558 0.7909 0.165 Uiso 1 1 calc R U . . .
H21B H 0.4374 0.9537 0.8403 0.165 Uiso 1 1 calc R U . . .
C22 C 0.3802(10) 0.9689(12) 0.8182(13) 0.153(7) Uani 1 1 d . U . . .
H22A H 0.3732 0.9749 0.8473 0.184 Uiso 1 1 calc R U . . .
H22B H 0.3815 0.9952 0.8029 0.184 Uiso 1 1 calc R U . . .
C23 C 0.3518(10) 0.9438(12) 0.8014(13) 0.153(7) Uani 1 1 d . U . . .
H23A H 0.3396 0.9569 0.7767 0.184 Uiso 1 1 calc R U . . .
H23B H 0.3294 0.9384 0.8215 0.184 Uiso 1 1 calc R U . . .
C24 C 0.3732(9) 0.9025(11) 0.7892(11) 0.141(6) Uani 1 1 d . U . . .
H24 H 0.3560 0.8786 0.7983 0.169 Uiso 1 1 calc R U . . .
C25 C 0.3816(10) 0.9000(12) 0.7401(11) 0.144(6) Uani 1 1 d . U . . .
H25 H 0.3943 0.9266 0.7310 0.173 Uiso 1 1 calc R U . . .
C26 C 0.3404(10) 0.8969(12) 0.7217(11) 0.150(7) Uani 1 1 d . U . . .
H26A H 0.3365 0.9164 0.6986 0.180 Uiso 1 1 calc R U . . .
H26B H 0.3182 0.9008 0.7423 0.180 Uiso 1 1 calc R U . . .
C27 C 0.3435(10) 0.8502(12) 0.7065(11) 0.151(7) Uani 1 1 d . U . . .
H27A H 0.3180 0.8352 0.7138 0.181 Uiso 1 1 calc R U . . .
H27B H 0.3466 0.8495 0.6761 0.181 Uiso 1 1 calc R U . . .
C28 C 0.3819(10) 0.8283(12) 0.7273(11) 0.149(7) Uani 1 1 d . U . . .
H28A H 0.3749 0.8161 0.7544 0.178 Uiso 1 1 calc R U . . .
H28B H 0.3942 0.8070 0.7093 0.178 Uiso 1 1 calc R U . . .
N22 N 0.4102(8) 0.8673(10) 0.7316(8) 0.139(6) Uani 1 1 d . U . . .
N31 N 0.4831(6) 0.9076(6) 0.7344(7) 0.095(7) Uani 1 1 d . . . . .
C31 C 0.5154(7) 0.9331(7) 0.7392(7) 0.083(6) Uani 1 1 d . . . . .
H31 H 0.5254 0.9375 0.7664 0.100 Uiso 1 1 calc R U . . .
C32 C 0.5338(6) 0.9519(7) 0.7093(9) 0.084(7) Uani 1 1 d . . . . .
C33 C 0.5204(7) 0.9455(7) 0.6670(8) 0.080(6) Uani 1 1 d . . . . .
C34 C 0.4872(7) 0.9224(8) 0.6616(7) 0.080(6) Uani 1 1 d . . . . .
C35 C 0.4688(9) 0.9013(8) 0.6963(7) 0.098(8) Uani 1 1 d . . . . .
C36 C 0.4309(9) 0.8759(11) 0.6934(9) 0.133(8) Uani 1 1 d . U . . .
H36A H 0.4113 0.8900 0.6749 0.160 Uiso 1 1 calc R U . . .
H36B H 0.4382 0.8493 0.6803 0.160 Uiso 1 1 calc R U . . .
C37 C 0.5693(7) 0.9825(6) 0.7177(6) 0.078(6) Uani 1 1 d . . . . .
H37A H 0.5796 0.9933 0.6915 0.117 Uiso 1 1 calc R U . . .
H37B H 0.5916 0.9682 0.7322 0.117 Uiso 1 1 calc R U . . .
H37C H 0.5591 1.0052 0.7347 0.117 Uiso 1 1 calc R U . . .
C38 C 0.4752(8) 0.9113(10) 0.6197(9) 0.118(9) Uani 1 1 d . . . . .
H38A H 0.4510 0.8933 0.6205 0.177 Uiso 1 1 calc R U . . .
H38B H 0.4981 0.8968 0.6063 0.177 Uiso 1 1 calc R U . . .
H38C H 0.4687 0.9363 0.6042 0.177 Uiso 1 1 calc R U . . .
N32 N 0.5406(5) 0.9634(6) 0.6349(6) 0.086(5) Uani 1 1 d . . . . .
O11 O 0.5058(5) 0.8852(5) 0.8264(6) 0.114(6) Uani 1 1 d . . . . .
O12 O 0.5265(7) 0.8643(5) 0.8924(4) 0.120(7) Uani 1 1 d . . . . .
O13 O 0.5773(6) 0.8818(5) 0.8437(6) 0.112(5) Uani 1 1 d . . . . .
S1 S 0.53623(18) 0.88638(16) 0.85679(16) 0.0713(19) Uani 1 1 d . . . . .
C1S C 0.5354(10) 0.9396(10) 0.8751(12) 0.117(9) Uani 1 1 d . . . . .
F11 F 0.5633(7) 0.9486(4) 0.9015(6) 0.142(7) Uani 1 1 d . . . . .
F12 F 0.5392(8) 0.9647(4) 0.8419(5) 0.157(8) Uani 1 1 d . . . . .
F13 F 0.5012(11) 0.9478(8) 0.8939(8) 0.200(10) Uani 1 1 d . . . . .
O21 O 0.4934(6) 0.8116(6) 0.7520(6) 0.121(5) Uani 1 1 d D U . . .
O22 O 0.5613(7) 0.7812(11) 0.7347(9) 0.110(9) Uani 0.5 1 d D U P A 1
O23 O 0.5102(16) 0.7401(10) 0.7592(9) 0.151(11) Uani 0.5 1 d D U P A 1
S2 S 0.5190(6) 0.7773(5) 0.7377(5) 0.112(4) Uani 0.5 1 d D U P A 1
C2S C 0.5005(5) 0.7687(6) 0.6876(4) 0.124(8) Uani 0.5 1 d D U P A 1
F21 F 0.4599(5) 0.7629(6) 0.6889(4) 0.124 Uiso 0.5 1 calc R U P A 1
F22 F 0.5185(5) 0.7355(6) 0.6719(4) 0.124 Uiso 0.5 1 calc R U P A 1
F23 F 0.5089(5) 0.8013(6) 0.6642(4) 0.124 Uiso 0.5 1 calc R U P A 1
S3 S 0.4915(8) 0.7869(6) 0.7237(7) 0.134(5) Uani 0.5 1 d . U P A 2

loop_
_atom_site_aniso_label
_atom_site_aniso_U_11
_atom_site_aniso_U_22
_atom_site_aniso_U_33
_atom_site_aniso_U_23
_atom_site_aniso_U_13
_atom_site_aniso_U_12
Mn1 0.089(3) 0.111(3) 0.089(3) 0.040(2) -0.0184(19) -0.042(2)
N11 0.127(19) 0.091(16) 0.081(16) 0.050(14) -0.011(14) -0.038(15)
C11 0.12(2) 0.22(4) 0.044(14) 0.01(2) -0.010(13) -0.06(3)
C12 0.087(18) 0.15(3) 0.11(2) 0.04(2) 0.010(17) -0.027(19)
C13 0.10(2) 0.09(2) 0.13(2) 0.037(19) -0.02(2) -0.031(18)
C14 0.072(16) 0.15(3) 0.11(2) 0.01(2) -0.033(16) -0.020(18)
C15 0.12(2) 0.11(2) 0.09(2) 0.045(19) -0.005(18) -0.052(18)
C16 0.067(14) 0.16(3) 0.11(2) 0.07(2) -0.008(12) -0.022(15)
C17 0.16(3) 0.09(2) 0.18(3) 0.018(19) 0.00(2) -0.08(2)
C18 0.082(17) 0.13(2) 0.17(3) 0.03(2) 0.044(19) 0.011(16)
N12 0.076(13) 0.127(18) 0.19(2) 0.073(19) 0.032(15) -0.017(12)
N21 0.069(9) 0.147(12) 0.171(13) 0.067(12) -0.012(9) -0.032(9)
C21 0.087(11) 0.140(13) 0.185(15) 0.069(13) 0.006(11) -0.019(11)
C22 0.104(12) 0.159(15) 0.196(15) 0.064(14) 0.022(12) -0.009(11)
C23 0.098(12) 0.173(14) 0.189(14) 0.064(13) 0.000(12) -0.007(11)
C24 0.086(10) 0.167(12) 0.170(12) 0.079(11) -0.016(10) -0.031(9)
C25 0.099(10) 0.183(13) 0.152(11) 0.083(11) -0.026(10) -0.049(10)
C26 0.108(11) 0.199(15) 0.144(13) 0.078(13) -0.034(11) -0.045(12)
C27 0.107(12) 0.199(15) 0.146(14) 0.074(13) -0.033(11) -0.066(12)
C28 0.111(12) 0.192(14) 0.143(13) 0.068(13) -0.037(11) -0.082(11)
N22 0.105(10) 0.178(13) 0.135(11) 0.072(11) -0.033(9) -0.076(10)
N31 0.077(12) 0.106(14) 0.102(17) 0.044(12) -0.029(11) -0.041(11)
C31 0.086(16) 0.093(16) 0.070(15) -0.001(13) -0.008(13) -0.031(14)
C32 0.051(12) 0.091(15) 0.11(2) 0.018(16) 0.001(14) -0.010(12)
C33 0.073(16) 0.078(14) 0.089(19) -0.001(13) -0.009(15) -0.019(12)
C34 0.061(14) 0.116(18) 0.063(15) 0.013(13) -0.027(12) -0.002(14)
C35 0.12(2) 0.122(19) 0.055(15) 0.015(13) -0.018(15) -0.028(17)
C36 0.110(14) 0.169(16) 0.121(14) 0.063(13) -0.048(12) -0.082(13)
C37 0.098(15) 0.085(14) 0.052(11) 0.010(10) 0.003(10) -0.029(12)
C38 0.085(16) 0.15(2) 0.11(2) 0.035(18) -0.021(15) -0.036(16)
N32 0.065(10) 0.117(14) 0.074(11) -0.010(11) 0.008(9) -0.015(10)
O11 0.098(11) 0.105(12) 0.138(14) 0.013(11) -0.052(12) -0.013(9)
O12 0.22(2) 0.079(10) 0.062(9) 0.021(8) -0.008(11) -0.048(12)
O13 0.104(14) 0.103(12) 0.131(14) -0.018(10) 0.025(11) 0.000(9)
S1 0.079(4) 0.072(4) 0.063(3) 0.019(3) 0.013(3) -0.013(3)
C1S 0.086(18) 0.11(2) 0.15(3) 0.02(2) 0.04(2) 0.005(17)
F11 0.215(19) 0.077(10) 0.133(13) 0.006(8) -0.045(14) -0.047(11)
F12 0.29(2) 0.056(8) 0.128(12) 0.032(8) -0.018(13) -0.019(11)
F13 0.24(3) 0.166(19) 0.19(2) -0.033(16) 0.03(2) 0.061(18)
O21 0.135(11) 0.103(10) 0.124(11) -0.001(9) -0.014(10) -0.027(9)
O22 0.107(19) 0.124(19) 0.100(18) 0.000(16) -0.007(15) -0.065(17)
O23 0.19(2) 0.13(2) 0.13(2) -0.028(19) -0.02(2) -0.03(2)
S2 0.128(10) 0.093(8) 0.114(9) 0.020(7) -0.026(8) -0.039(8)
C2S 0.139(16) 0.109(14) 0.124(15) 0.013(13) -0.021(14) -0.037(14)
S3 0.160(13) 0.113(11) 0.129(12) 0.019(9) 0.009(11) -0.048(11)

loop_
_atom_type_symbol
_atom_type_description
_atom_type_scat_dispersion_real
_atom_type_scat_dispersion_imag
_atom_type_scat_source
C C 0.0033 0.0016 'International Tables Vol C Tables 4.2.6.8 and 6.1.1.4'
H H 0.0000 0.0000 'International Tables Vol C Tables 4.2.6.8 and 6.1.1.4'
N N 0.0061 0.0033 'International Tables Vol C Tables 4.2.6.8 and 6.1.1.4'
O O 0.0106 0.0060 'International Tables Vol C Tables 4.2.6.8 and 6.1.1.4'
F F 0.0171 0.0103 'International Tables Vol C Tables 4.2.6.8 and 6.1.1.4'
S S 0.1246 0.1234 'International Tables Vol C Tables 4.2.6.8 and 6.1.1.4'
Mn Mn 0.3368 0.7283 'International Tables Vol C Tables 4.2.6.8 and 6.1.1.4'

loop_
_geom_angle_atom_site_label_1
_geom_angle_atom_site_label_2
_geom_angle_atom_site_label_3
_geom_angle
N11 Mn1 N21 75.1(11)
N11 Mn1 N22 99.1(8)
N11 Mn1 N31 172.6(8)
N11 Mn1 O11 94.3(8)
N11 Mn1 O21 91.7(11)
N22 Mn1 N21 79.8(11)
N31 Mn1 N21 100.4(8)
N31 Mn1 N22 74.1(7)
N31 Mn1 O21 91.9(8)
O11 Mn1 N21 87.9(8)
O11 Mn1 N22 158.8(9)
O11 Mn1 N31 91.4(7)
O11 Mn1 O21 101.1(7)
O21 Mn1 N21 164.6(7)
O21 Mn1 N22 94.9(11)
C11 N11 Mn1 125(3)
C11 N11 C15 116(3)
C15 N11 Mn1 119(2)
N11 C11 C12 134(3)
C13 C12 C11 106(3)
C13 C12 C17 128(3)
C17 C12 C11 125(3)
C12 C13 C14 125(3)
N12 C13 C12 120(3)
N12 C13 C14 115(3)
C13 C14 C15 115(3)
C18 C14 C13 126(3)
C18 C14 C15 118(3)
N11 C15 C14 124(3)
N11 C15 C16 116(2)
C16 C15 C14 120(4)
C15 C16 N21 117(3)
C16 N21 Mn1 103.8(18)
C16 N21 C24 107.8(19)
C21 N21 Mn1 116.5(17)
C21 N21 C16 118(3)
C21 N21 C24 103(2)
C24 N21 Mn1 107(2)
N21 C21 C22 107(2)
C23 C22 C21 107(4)
C22 C23 C24 108(3)
N21 C24 C23 101(3)
N21 C24 C25 113(2)
C23 C24 C25 112(3)
C26 C25 C24 104(3)
N22 C25 C24 110(2)
N22 C25 C26 117(3)
C25 C26 C27 98(3)
C28 C27 C26 110(3)
N22 C28 C27 98(3)
C25 N22 Mn1 111(2)
C25 N22 C28 103(2)
C25 N22 C36 109(3)
C28 N22 Mn1 115.9(17)
C36 N22 Mn1 106.7(15)
C36 N22 C28 111(3)
C31 N31 Mn1 125.5(16)
C35 N31 Mn1 114.7(15)
C35 N31 C31 118(2)
C32 C31 N31 124(2)
C31 C32 C33 120(2)
C31 C32 C37 121(2)
C33 C32 C37 119(2)
C34 C33 C32 117(2)
C34 C33 N32 122(2)
N32 C33 C32 121(2)
C33 C34 C35 120(2)
C33 C34 C38 119(2)
C35 C34 C38 120(2)
N31 C35 C34 120(2)
N31 C35 C36 116(2)
C34 C35 C36 124(2)
N22 C36 C35 116(2)
S1 O11 Mn1 163.2(11)
O11 S1 O12 114.3(12)
O11 S1 O13 117.0(12)
O11 S1 C1S 104.1(15)
O12 S1 O13 114.2(13)
O12 S1 C1S 102.4(13)
O13 S1 C1S 102.2(12)
F11 C1S S1 115(2)
F11 C1S F12 109(2)
F11 C1S F13 104(3)
F12 C1S S1 108(2)
F13 C1S S1 111(2)
F13 C1S F12 109(3)
S2 O21 Mn1 172.3(14)
S3 O21 Mn1 142.7(19)
O21 S2 C2S 102.6(13)
O22 S2 O21 121.0(19)
O22 S2 O23 108(3)
O22 S2 C2S 106.8(15)
O23 S2 O21 112(2)
O23 S2 C2S 104.4(15)
F21 C2S S2 109.5(8)
F22 C2S S2 109.5(8)
F22 C2S F21 109.5
F23 C2S S2 109.5(7)
F23 C2S F21 109.5
F23 C2S F22 109.5

loop_
_geom_bond_atom_site_label_1
_geom_bond_atom_site_label_2
_geom_bond_distance
Mn1 N11 2.13(2)
Mn1 N21 2.31(3)
Mn1 N22 2.28(2)
Mn1 N31 2.209(18)
Mn1 O11 2.207(16)
Mn1 O21 2.22(2)
N11 C11 1.29(5)
N11 C15 1.29(4)
C11 C12 1.55(5)
C12 C13 1.40(4)
C12 C17 1.42(5)
C13 C14 1.47(4)
C13 N12 1.35(4)
C14 C15 1.50(4)
C14 C18 1.42(4)
C15 C16 1.43(4)
C16 N21 1.45(3)
N21 C21 1.41(4)
N21 C24 1.50(4)
C21 C22 1.48(5)
C22 C23 1.35(5)
C23 C24 1.56(5)
C24 C25 1.62(5)
C25 C26 1.47(4)
C25 N22 1.44(5)
C26 C27 1.60(6)
C27 C28 1.59(5)
C28 N22 1.57(4)
N22 C36 1.44(4)
N31 C31 1.35(3)
N31 C35 1.34(3)
C31 C32 1.29(3)
C32 C33 1.46(3)
C32 C37 1.54(3)
C33 C34 1.33(3)
C33 N32 1.36(3)
C34 C35 1.45(3)
C34 C38 1.46(4)
C35 C36 1.49(4)
O11 S1 1.396(17)
O12 S1 1.397(15)
O13 S1 1.406(18)
S1 C1S 1.83(3)
C1S F11 1.28(4)
C1S F12 1.36(3)
C1S F13 1.29(4)
O21 S2 1.47(3)
O21 S3 1.22(2)
O22 S2 1.38(2)
O23 S2 1.42(2)
S2 C2S 1.757(18)
C2S F21 1.3300
C2S F22 1.3300
C2S F23 1.3300
